data_1576087
loop_
_publ_author_name
'Wang, Yangyang'
'Wang, Yike'
'Xu, Zhe'
'Chen, Kexin'
'Liu, Ying-Guo'
'Chen, Xingkuan'
'Zhou, Hongwei'
'Xu, Jianfeng'

_publ_section_title
;
 Chemo- and Atroposelective Boc Protection for Asymmetric Synthesis of
 NH2-Free Axially Chiral Biaryl Amino Phenols
;
_journal_name_full 'Chemical Science'
_journal_paper_doi 10.1039/D5SC06233K
_journal_year 2025
_chemical_absolute_configuration ad
_chemical_formula_moiety 'C21 H21 N O4'
_chemical_formula_sum 'C21 H21 N O4'
_chemical_formula_weight 351.39
_chemical_name_systematic 0
_space_group_crystal_system orthorhombic
_space_group_IT_number 19
_space_group_name_Hall 'P 2ac 2ab'
_space_group_name_H-M_alt 'P 21 21 21'
_atom_sites_solution_hydrogens mixed
_atom_sites_solution_primary dual
_audit_creation_date 2025-03-12
_audit_creation_method
;
Olex2 1.5
(compiled 2025.03.04 svn.red2d20d0 for OlexSys, GUI svn.r7188)
;
_audit_update_record
;
2025-03-21 deposited with the CCDC.	2025-10-27 downloaded from the CCDC.
;
_cell_angle_alpha 90
_cell_angle_beta 90
_cell_angle_gamma 90
_cell_formula_units_Z 4
_cell_length_a 7.3684(7)
_cell_length_b 14.5095(11)
_cell_length_c 17.8628(14)
_cell_measurement_reflns_used 8209
_cell_measurement_temperature 293(2)
_cell_measurement_theta_max 73.5340
_cell_measurement_theta_min 3.9460
_cell_volume 1909.7(3)
_computing_cell_refinement 'CrysAlisPro 1.171.40.84a (Rigaku OD, 2020)'
_computing_data_collection 'CrysAlisPro 1.171.40.84a (Rigaku OD, 2020)'
_computing_data_reduction 'CrysAlisPro 1.171.40.84a (Rigaku OD, 2020)'
_computing_molecular_graphics 'Olex2 1.5 (Dolomanov et al., 2009)'
_computing_publication_material 'Olex2 1.5 (Dolomanov et al., 2009)'
_computing_structure_refinement 'SHELXL 2018/3 (Sheldrick, 2015)'
_computing_structure_solution 'SHELXT 2014/5 (Sheldrick, 2014)'
_diffrn_ambient_temperature 293(2)
_diffrn_detector 'Hybrid Pixel Array Detector'
_diffrn_detector_area_resol_mean 10.0000
_diffrn_detector_type HyPix
_diffrn_measured_fraction_theta_full 0.989
_diffrn_measured_fraction_theta_max 0.928
_diffrn_measurement_details
;
List of Runs (angles in degrees, time in seconds):

  # Type    Start    End  Width  t~exp~   \w     \q     \k     \f   Frames
#--------------------------------------------------------------------------
  1  \w   -115.00 -13.00   0.50    0.10    --  -39.95 -57.00-180.00  204
  2  \w   -125.00  31.00   0.50    0.10    --  -39.95   0.00 150.00  312
  3  \w    -42.00  -9.00   0.50    0.10    --  -39.95  37.00-180.00   66
  4  \w     15.00  46.00   0.50    0.10    --  -39.95  19.00 150.00   62
  5  \w    -27.00   0.00   0.50    0.10    --  -39.95  19.00 150.00   54
  6  \w     71.00 123.00   0.50    0.10    --   39.95 178.00 120.00  104
  7  \w     78.00 117.00   0.50    0.10    --   39.95 178.00  60.00   78
  8  \w    -18.00  27.00   0.50    0.10    --   39.95 -19.00-180.00   90
  9  \w     92.00 123.00   0.50    0.10    --   39.95-178.00 -60.00   62
 10  \w    -47.00 -21.00   0.50    0.40    --  -94.50  45.00  60.00   52
 11  \w    -86.00 -39.00   0.50    0.40    --  -94.50 125.00  60.00   94
 12  \w   -112.00 -61.00   0.50    0.40    --  -94.50 -30.00-180.00  102
 13  \w   -177.00-131.00   0.50    0.40    --  -94.50 -30.00-180.00   92
 14  \w    -51.00 -16.00   0.50    0.40    --  -94.50  45.00 -30.00   70
 15  \w    -84.00 -57.00   0.50    0.40    --  -94.50 125.00 120.00   54
 16  \w    147.00 175.00   0.50    0.40    --  108.87  15.00-120.00   56
 17  \w     23.00 177.00   0.50    0.40    --  108.87   0.00  60.00  308
 18  \w     29.00 116.00   0.50    0.40    --  108.87  15.00-120.00  174
 19  \w     40.00  69.00   0.50    0.40    --  108.87 -61.00 -60.00   58
 20  \w     40.00  89.00   0.50    0.40    --  108.87 -77.00  60.00   98
 21  \w     34.00  71.00   0.50    0.40    --  108.87 -61.00 -90.00   74
 22  \w     74.00 107.00   0.50    0.40    --  108.87-105.00 -56.87   66
 23  \w     44.00  92.00   0.50    0.40    --  108.87-125.00  30.00   96
 24  \w     77.00 103.00   0.50    0.40    --  108.87 -94.00 -90.00   52
 25  \w     52.00 109.00   0.50    0.40    --  108.87-125.00 -60.00  114
 26  \w     88.00 170.00   0.50    0.40    --  108.87  30.00 -90.00  164
 27  \w     68.00  94.00   0.50    0.40    --  108.87 -94.00 120.00   52
 28  \w     52.00  78.00   0.50    0.40    --  108.87-125.00-150.00   52
 29  \w     85.00 111.00   0.50    0.40    --  108.87-125.00-150.00   52
 30  \w     34.00  59.00   0.50    0.40    --  108.87 -61.00  30.00   50
 31  \w     45.00  71.00   0.50    0.40    --  108.87 -77.00 -30.00   52
 32  \w     53.00  97.00   0.50    0.40    --  108.87 -94.00-120.00   88
 33  \w     34.00  69.00   0.50    0.40    --  108.87 -61.00   0.00   70
 34  \w     40.00  70.50   0.50    0.40    --  108.87 -77.00-180.00   61
;
_diffrn_measurement_device 'four-circle diffractometer'
_diffrn_measurement_device_type 'XtaLAB Synergy, Dualflex, HyPix'
_diffrn_measurement_method '\w scans'
_diffrn_orient_matrix_type 'CrysAlisPro convention (1999,Acta A55,543-557)'
_diffrn_orient_matrix_UB_11 -0.0221200000
_diffrn_orient_matrix_UB_12 -0.0811131000
_diffrn_orient_matrix_UB_13 -0.0549900000
_diffrn_orient_matrix_UB_21 -0.0515537000
_diffrn_orient_matrix_UB_22 -0.0638132000
_diffrn_orient_matrix_UB_23 0.0656059000
_diffrn_orient_matrix_UB_31 -0.2010430000
_diffrn_orient_matrix_UB_32 0.0252416000
_diffrn_orient_matrix_UB_33 -0.0107077000
_diffrn_radiation_monochromator mirror
_diffrn_radiation_probe x-ray
_diffrn_radiation_type 'Cu K\a'
_diffrn_radiation_wavelength 1.54184
_diffrn_reflns_av_R_equivalents 0.0708
_diffrn_reflns_av_unetI/netI 0.0445
_diffrn_reflns_Laue_measured_fraction_full 0.989
_diffrn_reflns_Laue_measured_fraction_max 0.928
_diffrn_reflns_limit_h_max 4
_diffrn_reflns_limit_h_min -8
_diffrn_reflns_limit_k_max 17
_diffrn_reflns_limit_k_min -17
_diffrn_reflns_limit_l_max 22
_diffrn_reflns_limit_l_min -21
_diffrn_reflns_number 11533
_diffrn_reflns_point_group_measured_fraction_full 0.972
_diffrn_reflns_point_group_measured_fraction_max 0.891
_diffrn_reflns_theta_full 67.684
_diffrn_reflns_theta_max 77.251
_diffrn_reflns_theta_min 3.925
_diffrn_source 'micro-focus sealed X-ray tube'
_diffrn_source_type 'PhotonJet (Cu) X-ray Source'
_exptl_absorpt_coefficient_mu 0.689
_exptl_absorpt_correction_T_max 1.00000
_exptl_absorpt_correction_T_min 0.61824
_exptl_absorpt_correction_type multi-scan
_exptl_absorpt_process_details
;
CrysAlisPro 1.171.40.84a (Rigaku Oxford Diffraction, 2020)
Empirical absorption correction using spherical harmonics,
implemented in SCALE3 ABSPACK scaling algorithm.
;
_exptl_crystal_colour 'clear light white'
_exptl_crystal_colour_lustre clear
_exptl_crystal_colour_modifier light
_exptl_crystal_colour_primary white
_exptl_crystal_density_diffrn 1.222
_exptl_crystal_description block
_exptl_crystal_F_000 744
_exptl_crystal_preparation 0
_exptl_crystal_recrystallization_method 0
_exptl_crystal_size_max 0.2
_exptl_crystal_size_mid 0.1
_exptl_crystal_size_min 0.1
_refine_diff_density_max 0.315
_refine_diff_density_min -0.355
_refine_diff_density_rms 0.074
_refine_ls_abs_structure_details
;
 Flack x determined using 987 quotients [(I+)-(I-)]/[(I+)+(I-)]
 (Parsons, Flack and Wagner, Acta Cryst. B69 (2013) 249-259).
;
_refine_ls_abs_structure_Flack -0.2(4)
_refine_ls_extinction_coef 0.0140(15)
_refine_ls_extinction_expression Fc^*^=kFc[1+0.001xFc^2^\l^3^/sin(2\q)]^-1/4^
_refine_ls_extinction_method 'SHELXL-2018/3 (Sheldrick 2018)'
_refine_ls_goodness_of_fit_ref 1.057
_refine_ls_hydrogen_treatment constr
_refine_ls_matrix_type full
_refine_ls_number_parameters 217
_refine_ls_number_reflns 3619
_refine_ls_number_restraints 37
_refine_ls_restrained_S_all 1.057
_refine_ls_R_factor_all 0.1127
_refine_ls_R_factor_gt 0.0933
_refine_ls_shift/su_max 0.001
_refine_ls_shift/su_mean 0.000
_refine_ls_structure_factor_coef Fsqd
_refine_ls_weighting_details 'w=1/[\s^2^(Fo^2^)+(0.0508P)^2^+5.4725P] where P=(Fo^2^+2Fc^2^)/3'
_refine_ls_weighting_scheme calc
_refine_ls_wR_factor_gt 0.2227
_refine_ls_wR_factor_ref 0.2402
_reflns_Friedel_coverage 0.671
_reflns_Friedel_fraction_full 0.947
_reflns_Friedel_fraction_max 0.840
_reflns_number_gt 3128
_reflns_number_total 3619
_reflns_threshold_expression 'I > 2\s(I)'
_cod_data_source_file d5sc06233k2.cif
_cod_data_source_block b1
_cod_database_code 1576087
_shelx_shelxl_version_number 2018/3
_chemical_oxdiff_formula 'C N H O F'
_shelx_space_group_comment
;
The symmetry employed for this shelxl refinement is uniquely defined
by the following loop, which should always be used as a source of
symmetry information in preference to the above space-group names.
They are only intended as comments.
;
_shelx_estimated_absorpt_t_max 0.934
_shelx_estimated_absorpt_t_min 0.874
_reflns_odcompleteness_completeness 99.35
_reflns_odcompleteness_iscentric 1
_reflns_odcompleteness_theta 66.97
_olex2_refinement_description
;
1. Fixed Uiso
 At 1.2 times of:
  All C(H) groups, All N(H,H) groups
 At 1.5 times of:
  All C(H,H,H) groups, All O(H) groups
2. Restrained distances
 C20-C18
 1.508 with sigma of 0.01
3. Uiso/Uaniso restraints and constraints
Uanis(O2) \\sim Ueq, Uanis(C16) \\sim Ueq: with sigma of 0.01 and sigma for
terminal atoms of 0.02
Uanis(C20) \\sim Ueq, Uanis(C18) \\sim Ueq, Uanis(C19) \\sim Ueq, Uanis(C17)
\\sim Ueq: with sigma of 0.001 and sigma for terminal atoms of 0.002
Uanis(C19) \\sim Ueq, Uanis(C20) \\sim Ueq, Uanis(C18) \\sim Ueq, Uanis(C17)
\\sim Ueq: with sigma of 0.01 and sigma for terminal atoms of 0.02
4.a Rotating group:
 N1(H1A,H1B)
4.b Aromatic/amide H refined with riding coordinates:
 C9(H9), C8(H8), C14(H14), C12(H12), C13(H13), C6(H6), C3(H3), C2(H2), C1(H1C)
4.c Fitted hexagon refined as free rotating group:
 C14(C15,C21,C11,C12,C13), C6(C5,C4,C3,C2,C1)
4.d Idealised Me refined as rotating group:
 C17(H17A,H17B,H17C), C20(H20A,H20B,H20C), C19(H19A,H19B,H19C)
4.e Idealised tetrahedral OH refined as rotating group:
 O1(H1)
;
_olex2_exptl_crystal_mounting_method 0
_olex2_submission_special_instructions 'No special instructions were received'
_oxdiff_exptl_absorpt_empirical_details
;
Empirical correction (ABSPACK) includes:
- Absorption correction using spherical harmonics
- Frame scaling
;
_oxdiff_exptl_absorpt_empirical_full_max 5.036
_oxdiff_exptl_absorpt_empirical_full_min 0.668

loop_
_space_group_symop_operation_xyz
'x, y, z'
'-x+1/2, -y, z+1/2'
'-x, y+1/2, -z+1/2'
'x+1/2, -y+1/2, -z'

loop_
_atom_site_label
_atom_site_type_symbol
_atom_site_fract_x
_atom_site_fract_y
_atom_site_fract_z
_atom_site_U_iso_or_equiv
_atom_site_adp_type
_atom_site_occupancy
_atom_site_site_symmetry_order
_atom_site_calc_flag
_atom_site_refinement_flags_posn
_atom_site_refinement_flags_adp
_atom_site_refinement_flags_occupancy
_atom_site_disorder_assembly
_atom_site_disorder_group
O2 O 0.8420(8) 0.4953(4) 0.7028(3) 0.0566(14) Uani 1 1 d . U . . .
O4 O 0.6196(8) 0.4155(3) 0.7457(3) 0.0567(14) Uani 1 1 d . . . . .
O3 O 0.5737(9) 0.5669(3) 0.7218(3) 0.0697(17) Uani 1 1 d . . . . .
O1 O 0.9413(12) 0.6941(4) 0.4966(3) 0.081(2) Uani 1 1 d . . . . .
H1 H 0.967176 0.747828 0.487330 0.122 Uiso 1 1 calc R U . . .
N1 N 0.5096(10) 0.6347(4) 0.5654(4) 0.0596(18) Uani 1 1 d . . . . .
H1A H 0.393023 0.625803 0.567765 0.072 Uiso 1 1 d R U . . .
H1B H 0.550426 0.643419 0.610598 0.072 Uiso 1 1 d R U . . .
C16 C 0.6642(13) 0.4990(5) 0.7243(4) 0.059(2) Uani 1 1 d . U . . .
C10 C 0.5958(12) 0.5581(5) 0.5319(4) 0.055(2) Uani 1 1 d . . . . .
C9 C 0.4989(12) 0.5055(6) 0.4802(5) 0.064(2) Uani 1 1 d . . . . .
H9 H 0.378049 0.519690 0.470492 0.077 Uiso 1 1 calc R U . . .
C8 C 0.5790(14) 0.4333(6) 0.4433(5) 0.073(3) Uani 1 1 d . . . . .
H8 H 0.512902 0.400220 0.408043 0.087 Uiso 1 1 calc R U . . .
C7 C 0.7758(12) 0.5372(5) 0.5475(4) 0.0497(18) Uani 1 1 d . . . . .
C14 C 1.0070(8) 0.6350(4) 0.72057(19) 0.063(2) Uani 1 1 d G . . . .
H14 H 1.021179 0.620587 0.770963 0.076 Uiso 1 1 calc R U . . .
C15 C 0.9080(7) 0.5768(3) 0.6742(2) 0.0507(18) Uani 1 1 d G . . . .
C21 C 0.8868(7) 0.5983(3) 0.5988(2) 0.0473(17) Uani 1 1 d G . . . .
C11 C 0.9646(8) 0.6780(3) 0.5699(2) 0.057(2) Uani 1 1 d G . . . .
C12 C 1.0635(8) 0.7362(3) 0.6163(3) 0.062(2) Uani 1 1 d G . . . .
H12 H 1.115565 0.789514 0.597002 0.074 Uiso 1 1 calc R U . . .
C13 C 1.0848(8) 0.7147(3) 0.6917(3) 0.067(2) Uani 1 1 d G . . . .
H13 H 1.150969 0.753611 0.722719 0.080 Uiso 1 1 calc R U . . .
C18 C 0.4287(12) 0.3963(5) 0.7670(4) 0.0572(19) Uani 1 1 d D U . . .
C6 C 1.0361(8) 0.4332(4) 0.5271(3) 0.065(2) Uani 1 1 d G . . . .
H6 H 1.102560 0.466441 0.562165 0.078 Uiso 1 1 calc R U . . .
C5 C 0.8586(8) 0.4585(3) 0.5107(3) 0.0524(19) Uani 1 1 d G . . . .
C4 C 0.7593(7) 0.4087(4) 0.4583(3) 0.061(2) Uani 1 1 d G . . . .
C3 C 0.8376(10) 0.3337(4) 0.4223(3) 0.080(3) Uani 1 1 d G . . . .
H3 H 0.771169 0.300443 0.387217 0.096 Uiso 1 1 calc R U . . .
C2 C 1.0151(10) 0.3084(3) 0.4387(4) 0.092(4) Uani 1 1 d G . . . .
H2 H 1.067522 0.258209 0.414556 0.111 Uiso 1 1 calc R U . . .
C1 C 1.1144(7) 0.3581(4) 0.4911(4) 0.077(3) Uani 1 1 d G . . . .
H1C H 1.233221 0.341206 0.502030 0.092 Uiso 1 1 calc R U . . .
C17 C 0.3094(14) 0.4125(7) 0.7002(5) 0.080(3) Uani 1 1 d . U . . .
H17A H 0.303143 0.477390 0.689939 0.120 Uiso 1 1 calc R U . . .
H17B H 0.189751 0.389456 0.710249 0.120 Uiso 1 1 calc R U . . .
H17C H 0.359042 0.381078 0.657531 0.120 Uiso 1 1 calc R U . . .
C20 C 0.3729(16) 0.4524(7) 0.8337(5) 0.087(3) Uani 1 1 d D U . . .
H20A H 0.454203 0.440333 0.874530 0.131 Uiso 1 1 calc R U . . .
H20B H 0.251539 0.436118 0.848040 0.131 Uiso 1 1 calc R U . . .
H20C H 0.377370 0.516708 0.821153 0.131 Uiso 1 1 calc R U . . .
C19 C 0.4348(16) 0.2949(6) 0.7863(6) 0.081(3) Uani 1 1 d . U . . .
H19A H 0.473528 0.260477 0.743323 0.122 Uiso 1 1 calc R U . . .
H19B H 0.316076 0.274731 0.801200 0.122 Uiso 1 1 calc R U . . .
H19C H 0.518598 0.285243 0.826701 0.122 Uiso 1 1 calc R U . . .

loop_
_atom_site_aniso_label
_atom_site_aniso_U_11
_atom_site_aniso_U_22
_atom_site_aniso_U_33
_atom_site_aniso_U_23
_atom_site_aniso_U_13
_atom_site_aniso_U_12
O2 0.059(3) 0.052(3) 0.058(3) 0.015(2) 0.006(3) -0.001(3)
O4 0.061(4) 0.045(3) 0.064(3) 0.016(2) 0.004(3) 0.002(3)
O3 0.086(5) 0.042(3) 0.082(4) 0.009(3) 0.017(3) 0.003(3)
O1 0.135(7) 0.054(3) 0.056(3) 0.014(3) -0.010(4) -0.029(4)
N1 0.056(4) 0.054(4) 0.070(4) 0.008(3) -0.010(3) 0.003(3)
C16 0.085(6) 0.045(4) 0.046(4) 0.008(3) -0.003(4) -0.001(4)
C10 0.072(6) 0.043(4) 0.049(4) 0.010(3) -0.007(4) -0.006(4)
C9 0.055(5) 0.071(5) 0.068(5) 0.004(4) -0.014(4) -0.003(5)
C8 0.082(7) 0.071(5) 0.066(5) -0.009(4) -0.012(5) -0.014(5)
C7 0.067(5) 0.037(3) 0.045(4) 0.010(3) -0.005(3) -0.001(3)
C14 0.065(6) 0.075(5) 0.050(4) 0.002(4) -0.005(4) -0.001(5)
C15 0.054(5) 0.048(4) 0.050(4) 0.003(3) 0.003(3) -0.009(4)
C21 0.051(4) 0.043(3) 0.048(4) 0.004(3) -0.003(3) 0.004(3)
C11 0.072(6) 0.047(4) 0.052(4) 0.003(3) -0.001(4) -0.006(4)
C12 0.065(6) 0.053(4) 0.068(5) -0.004(4) -0.004(4) -0.009(4)
C13 0.067(6) 0.068(5) 0.066(5) -0.015(4) -0.002(5) -0.015(5)
C18 0.057(2) 0.057(2) 0.058(2) 0.0010(13) 0.0005(13) -0.0003(13)
C6 0.071(6) 0.053(4) 0.070(5) 0.006(4) -0.007(4) 0.002(4)
C5 0.065(5) 0.041(3) 0.051(4) 0.007(3) -0.005(4) -0.007(4)
C4 0.075(6) 0.044(4) 0.063(5) 0.000(4) -0.002(4) -0.009(4)
C3 0.095(8) 0.059(5) 0.085(6) -0.018(5) 0.004(6) -0.013(5)
C2 0.118(10) 0.050(5) 0.109(8) -0.014(5) 0.021(8) -0.003(6)
C1 0.066(6) 0.059(5) 0.105(7) 0.006(5) 0.007(6) 0.005(5)
C17 0.081(4) 0.079(3) 0.081(3) 0.001(2) -0.002(2) 0.000(2)
C20 0.087(4) 0.089(4) 0.085(4) -0.001(2) 0.005(2) -0.001(3)
C19 0.081(4) 0.078(3) 0.084(3) 0.006(2) 0.000(2) -0.003(2)

loop_
_atom_type_symbol
_atom_type_description
_atom_type_scat_dispersion_real
_atom_type_scat_dispersion_imag
_atom_type_scat_source
C C 0.0181 0.0091 'International Tables Vol C Tables 4.2.6.8 and 6.1.1.4'
H H 0.0000 0.0000 'International Tables Vol C Tables 4.2.6.8 and 6.1.1.4'
N N 0.0311 0.0180 'International Tables Vol C Tables 4.2.6.8 and 6.1.1.4'
O O 0.0492 0.0322 'International Tables Vol C Tables 4.2.6.8 and 6.1.1.4'

loop_
_geom_angle_atom_site_label_1
_geom_angle_atom_site_label_2
_geom_angle_atom_site_label_3
_geom_angle
_geom_angle_site_symmetry_1
_geom_angle_site_symmetry_3
_geom_angle_publ_flag
C16 O2 C15 114.2(5) . . ?
C16 O4 C18 119.1(7) . . ?
C11 O1 H1 109.5 . . ?
H1A N1 H1B 108.6 . . ?
C10 N1 H1A 110.4 . . ?
C10 N1 H1B 110.6 . . ?
O4 C16 O2 106.7(7) . . ?
O3 C16 O2 124.0(7) . . ?
O3 C16 O4 129.4(9) . . ?
C9 C10 N1 118.7(8) . . ?
C7 C10 N1 121.0(7) . . ?
C7 C10 C9 120.2(8) . . ?
C10 C9 H9 119.5 . . ?
C8 C9 C10 121.0(8) . . ?
C8 C9 H9 119.5 . . ?
C9 C8 H8 119.6 . . ?
C9 C8 C4 120.7(8) . . ?
C4 C8 H8 119.6 . . ?
C10 C7 C21 120.6(6) . . ?
C10 C7 C5 118.8(7) . . ?
C5 C7 C21 120.5(6) . . ?
C15 C14 H14 120.0 . . ?
C15 C14 C13 120.0 . . ?
C13 C14 H14 120.0 . . ?
O2 C15 C14 119.0(4) . . ?
O2 C15 C21 120.8(4) . . ?
C14 C15 C21 120.0 . . ?
C15 C21 C7 121.0(4) . . ?
C11 C21 C7 119.0(4) . . ?
C11 C21 C15 120.0 . . ?
O1 C11 C21 117.0(4) . . ?
O1 C11 C12 123.0(4) . . ?
C21 C11 C12 120.0 . . ?
C11 C12 H12 120.0 . . ?
C11 C12 C13 120.0 . . ?
C13 C12 H12 120.0 . . ?
C14 C13 H13 120.0 . . ?
C12 C13 C14 120.0 . . ?
C12 C13 H13 120.0 . . ?
O4 C18 C17 108.7(7) . . ?
O4 C18 C20 111.1(7) . . ?
O4 C18 C19 102.3(7) . . ?
C17 C18 C19 110.6(8) . . ?
C20 C18 C17 112.7(8) . . ?
C20 C18 C19 110.8(8) . . ?
C5 C6 H6 120.0 . . ?
C5 C6 C1 120.0 . . ?
C1 C6 H6 120.0 . . ?
C6 C5 C7 120.5(5) . . ?
C4 C5 C7 119.5(5) . . ?
C4 C5 C6 120.0 . . ?
C5 C4 C8 119.7(5) . . ?
C5 C4 C3 120.0 . . ?
C3 C4 C8 120.3(5) . . ?
C4 C3 H3 120.0 . . ?
C2 C3 C4 120.0 . . ?
C2 C3 H3 120.0 . . ?
C3 C2 H2 120.0 . . ?
C1 C2 C3 120.0 . . ?
C1 C2 H2 120.0 . . ?
C6 C1 H1C 120.0 . . ?
C2 C1 C6 120.0 . . ?
C2 C1 H1C 120.0 . . ?
C18 C17 H17A 109.5 . . ?
C18 C17 H17B 109.5 . . ?
C18 C17 H17C 109.5 . . ?
H17A C17 H17B 109.5 . . ?
H17A C17 H17C 109.5 . . ?
H17B C17 H17C 109.5 . . ?
C18 C20 H20A 109.5 . . ?
C18 C20 H20B 109.5 . . ?
C18 C20 H20C 109.5 . . ?
H20A C20 H20B 109.5 . . ?
H20A C20 H20C 109.5 . . ?
H20B C20 H20C 109.5 . . ?
C18 C19 H19A 109.5 . . ?
C18 C19 H19B 109.5 . . ?
C18 C19 H19C 109.5 . . ?
H19A C19 H19B 109.5 . . ?
H19A C19 H19C 109.5 . . ?
H19B C19 H19C 109.5 . . ?

loop_
_geom_bond_atom_site_label_1
_geom_bond_atom_site_label_2
_geom_bond_distance
_geom_bond_site_symmetry_2
_geom_bond_publ_flag
O2 C16 1.366(10) . ?
O2 C15 1.377(6) . ?
O4 C16 1.312(9) . ?
O4 C18 1.484(10) . ?
O3 C16 1.191(9) . ?
O1 H1 0.8200 . ?
O1 C11 1.341(6) . ?
N1 H1A 0.8698 . ?
N1 H1B 0.8704 . ?
N1 C10 1.413(10) . ?
C10 C9 1.395(11) . ?
C10 C7 1.389(11) . ?
C9 H9 0.9300 . ?
C9 C8 1.371(12) . ?
C8 H8 0.9300 . ?
C8 C4 1.401(11) . ?
C7 C21 1.515(8) . ?
C7 C5 1.452(8) . ?
C14 H14 0.9300 . ?
C14 C15 1.3900 . ?
C14 C13 1.3900 . ?
C15 C21 1.3900 . ?
C21 C11 1.3900 . ?
C11 C12 1.3900 . ?
C12 H12 0.9300 . ?
C12 C13 1.3900 . ?
C13 H13 0.9300 . ?
C18 C17 1.502(12) . ?
C18 C20 1.500(9) . ?
C18 C19 1.511(11) . ?
C6 H6 0.9300 . ?
C6 C5 1.3900 . ?
C6 C1 1.3900 . ?
C5 C4 1.3900 . ?
C4 C3 1.3900 . ?
C3 H3 0.9300 . ?
C3 C2 1.3900 . ?
C2 H2 0.9300 . ?
C2 C1 1.3900 . ?
C1 H1C 0.9300 . ?
C17 H17A 0.9600 . ?
C17 H17B 0.9600 . ?
C17 H17C 0.9600 . ?
C20 H20A 0.9600 . ?
C20 H20B 0.9600 . ?
C20 H20C 0.9600 . ?
C19 H19A 0.9600 . ?
C19 H19B 0.9600 . ?
C19 H19C 0.9600 . ?

loop_
_geom_torsion_atom_site_label_1
_geom_torsion_atom_site_label_2
_geom_torsion_atom_site_label_3
_geom_torsion_atom_site_label_4
_geom_torsion
_geom_torsion_site_symmetry_1
_geom_torsion_site_symmetry_2
_geom_torsion_site_symmetry_3
_geom_torsion_site_symmetry_4
_geom_torsion_publ_flag
O2 C15 C21 C7 5.6(7) . . . . ?
O2 C15 C21 C11 -175.8(6) . . . . ?
O1 C11 C12 C13 -179.0(7) . . . . ?
N1 C10 C9 C8 176.8(8) . . . . ?
N1 C10 C7 C21 -2.4(10) . . . . ?
N1 C10 C7 C5 -179.1(6) . . . . ?
C16 O2 C15 C14 98.1(6) . . . . ?
C16 O2 C15 C21 -86.0(6) . . . . ?
C16 O4 C18 C17 62.2(9) . . . . ?
C16 O4 C18 C20 -62.5(9) . . . . ?
C16 O4 C18 C19 179.2(7) . . . . ?
C10 C9 C8 C4 1.8(13) . . . . ?
C10 C7 C21 C15 96.9(6) . . . . ?
C10 C7 C21 C11 -81.6(7) . . . . ?
C10 C7 C5 C6 -177.5(5) . . . . ?
C10 C7 C5 C4 3.0(8) . . . . ?
C9 C10 C7 C21 175.0(6) . . . . ?
C9 C10 C7 C5 -1.7(10) . . . . ?
C9 C8 C4 C5 -0.4(11) . . . . ?
C9 C8 C4 C3 178.1(6) . . . . ?
C8 C4 C3 C2 -178.5(7) . . . . ?
C7 C10 C9 C8 -0.7(12) . . . . ?
C7 C21 C11 O1 -2.4(7) . . . . ?
C7 C21 C11 C12 178.6(6) . . . . ?
C7 C5 C4 C8 -2.0(7) . . . . ?
C7 C5 C4 C3 179.5(5) . . . . ?
C14 C15 C21 C7 -178.5(6) . . . . ?
C14 C15 C21 C11 0.0 . . . . ?
C15 O2 C16 O4 176.2(5) . . . . ?
C15 O2 C16 O3 -2.9(10) . . . . ?
C15 C14 C13 C12 0.0 . . . . ?
C15 C21 C11 O1 179.1(7) . . . . ?
C15 C21 C11 C12 0.0 . . . . ?
C21 C7 C5 C6 5.8(7) . . . . ?
C21 C7 C5 C4 -173.7(4) . . . . ?
C21 C11 C12 C13 0.0 . . . . ?
C11 C12 C13 C14 0.0 . . . . ?
C13 C14 C15 O2 175.9(5) . . . . ?
C13 C14 C15 C21 0.0 . . . . ?
C18 O4 C16 O2 -175.4(6) . . . . ?
C18 O4 C16 O3 3.6(12) . . . . ?
C6 C5 C4 C8 178.5(7) . . . . ?
C6 C5 C4 C3 0.0 . . . . ?
C5 C7 C21 C15 -86.4(7) . . . . ?
C5 C7 C21 C11 95.1(6) . . . . ?
C5 C6 C1 C2 0.0 . . . . ?
C5 C4 C3 C2 0.0 . . . . ?
C4 C3 C2 C1 0.0 . . . . ?
C3 C2 C1 C6 0.0 . . . . ?
C1 C6 C5 C7 -179.5(5) . . . . ?
C1 C6 C5 C4 0.0 . . . . ?
